data_1549671
loop_
_publ_author_name
'Craig, Gavin A.'
'Larpent, Patrick'
'Kusaka, Shinpei'
'Matsuda, Ryotaro'
'Kitagawa, Susumu'
'Furukawa, Shuhei'

_publ_section_title
;
 Switchable gate-opening effect in metal-organic polyhedra assemblies
 through solution processing.
;
_journal_issue 31
_journal_name_full 'Chemical science'
_journal_page_first 6463
_journal_page_last 6469
_journal_paper_doi 10.1039/c8sc02263a
_journal_volume 9
_journal_year 2018
_chemical_formula_moiety 'C110 H82 Cu4 N2 O24'
_chemical_formula_sum 'C110 H82 Cu4 N2 O24'
_chemical_formula_weight 2069.93
_space_group_crystal_system triclinic
_space_group_IT_number 2
_space_group_name_Hall '-P 1'
_space_group_name_H-M_alt 'P -1'
_symmetry_space_group_name_Hall '-P 1'
_symmetry_space_group_name_H-M 'P -1'
_atom_sites_solution_hydrogens mixed
_atom_sites_solution_primary dual
_audit_creation_date 2017-12-13
_audit_creation_method
;
Olex2 1.2
(compiled 2017.08.10 svn.r3458 for OlexSys, GUI svn.r5381)
;
_audit_update_record
;
2018-05-02 deposited with the CCDC.
2018-07-10 downloaded from the CCDC.
;
_cell_angle_alpha 61.811(2)
_cell_angle_beta 88.110(2)
_cell_angle_gamma 64.125(2)
_cell_formula_units_Z 1
_cell_length_a 15.9653(3)
_cell_length_b 17.6910(4)
_cell_length_c 18.2258(5)
_cell_measurement_reflns_used 32905
_cell_measurement_temperature 93
_cell_measurement_theta_max 29.1160
_cell_measurement_theta_min 2.1070
_cell_volume 3983.8(2)
_computing_cell_refinement 'CrysAlisPro 1.171.39.20a (Rigaku OD, 2015)'
_computing_data_collection 'CrysAlisPro 1.171.39.20a (Rigaku OD, 2015)'
_computing_data_reduction 'CrysAlisPro 1.171.39.20a (Rigaku OD, 2015)'
_computing_molecular_graphics 'Olex2 (Dolomanov et al., 2009)'
_computing_publication_material 'Olex2 (Dolomanov et al., 2009)'
_computing_structure_refinement 'ShelXL (Sheldrick, 2015)'
_computing_structure_solution 'ShelXT (Sheldrick, 2015)'
_diffrn_ambient_temperature 93
_diffrn_detector 'CCD plate'
_diffrn_measured_fraction_theta_full 0.986
_diffrn_measured_fraction_theta_max 0.986
_diffrn_measurement_details
;
List of Runs (angles in degrees, time in seconds):

  # Type    Start    End  Width  t~exp~   \w     \q     \k     \f   Frames
#--------------------------------------------------------------------------
  1  \w    -85.00  93.00   0.50   12.00    --    4.00  45.00 150.00  356
  2  \w   -111.00  67.00   0.50   12.00    --  -22.00  45.00  60.00  356
  3  \w   -111.00  67.00   0.50   12.00    --  -22.00  45.00  30.00  356
  4  \w   -111.00  67.00   0.50   12.00    --  -22.00  45.00 150.00  356
  5  \w   -111.00  67.00   0.50   12.00    --  -22.00  45.00 120.00  356
  6  \w   -111.00  67.00   0.50   12.00    --  -22.00  45.00 120.00  356
  7  \w   -111.00  67.00   0.50   12.00    --  -22.00  45.00 150.00  356
  8  \w   -111.00  67.00   0.50   12.00    --  -22.00  45.00  90.00  356
  9  \w    -13.00  63.00   0.50   12.00    --  -22.00  45.00  90.00  152
 10  \w    -20.00  20.00   0.50   12.00    --  -22.00  45.00  60.00   80
 11  \w    -59.00  67.00   0.50   12.00    --  -22.00  45.00  -8.74  252
;
_diffrn_measurement_device 'four-circle diffractometer'
_diffrn_measurement_device_type 'XtaLAB AFC10 (RCD3): fixed-chi single'
_diffrn_measurement_method '\w scans'
_diffrn_orient_matrix_type 'CrysAlisPro convention (1999,Acta A55,543-557)'
_diffrn_orient_matrix_UB_11 -0.0503046000
_diffrn_orient_matrix_UB_12 0.0202917000
_diffrn_orient_matrix_UB_13 -0.0058406000
_diffrn_orient_matrix_UB_21 0.0047883000
_diffrn_orient_matrix_UB_22 -0.0476261000
_diffrn_orient_matrix_UB_23 0.0216675000
_diffrn_orient_matrix_UB_31 0.0026064000
_diffrn_orient_matrix_UB_32 -0.0010889000
_diffrn_orient_matrix_UB_33 0.0392893000
_diffrn_radiation_monochromator graphite
_diffrn_radiation_probe x-ray
_diffrn_radiation_type MoK\a
_diffrn_radiation_wavelength 0.71073
_diffrn_reflns_av_R_equivalents 0.0407
_diffrn_reflns_av_unetI/netI 0.0262
_diffrn_reflns_Laue_measured_fraction_full 0.986
_diffrn_reflns_Laue_measured_fraction_max 0.986
_diffrn_reflns_limit_h_max 19
_diffrn_reflns_limit_h_min -19
_diffrn_reflns_limit_k_max 17
_diffrn_reflns_limit_k_min -21
_diffrn_reflns_limit_l_max 21
_diffrn_reflns_limit_l_min -21
_diffrn_reflns_number 98887
_diffrn_reflns_point_group_measured_fraction_full 0.986
_diffrn_reflns_point_group_measured_fraction_max 0.986
_diffrn_reflns_theta_full 25.242
_diffrn_reflns_theta_max 25.350
_diffrn_reflns_theta_min 2.150
_diffrn_source 'fine-focus sealed X-ray tube'
_diffrn_source_type 'Enhance (Mo) X-ray Source'
_exptl_absorpt_coefficient_mu 0.574
_exptl_absorpt_correction_T_max 1.00000
_exptl_absorpt_correction_T_min 0.68038
_exptl_absorpt_correction_type multi-scan
_exptl_absorpt_process_details
;
CrysAlisPro 1.171.39.20a (Rigaku Oxford Diffraction, 2015)
Empirical absorption correction using spherical harmonics,
 implemented in SCALE3 ABSPACK scaling algorithm.
;
_exptl_crystal_colour blue
_exptl_crystal_colour_primary blue
_exptl_crystal_density_diffrn 0.863
_exptl_crystal_description block
_exptl_crystal_F_000 1064
_exptl_crystal_size_max 0.15
_exptl_crystal_size_mid 0.1
_exptl_crystal_size_min 0.1
_refine_diff_density_max 0.818
_refine_diff_density_min -0.330
_refine_diff_density_rms 0.056
_refine_ls_extinction_method none
_refine_ls_goodness_of_fit_ref 1.032
_refine_ls_hydrogen_treatment constr
_refine_ls_matrix_type full
_refine_ls_number_parameters 658
_refine_ls_number_reflns 14398
_refine_ls_number_restraints 28
_refine_ls_restrained_S_all 1.033
_refine_ls_R_factor_all 0.0496
_refine_ls_R_factor_gt 0.0406
_refine_ls_shift/su_max 0.002
_refine_ls_shift/su_mean 0.000
_refine_ls_structure_factor_coef Fsqd
_refine_ls_weighting_details 'w=1/[\s^2^(Fo^2^)+(0.0619P)^2^+2.6207P] where P=(Fo^2^+2Fc^2^)/3'
_refine_ls_weighting_scheme calc
_refine_ls_wR_factor_gt 0.1124
_refine_ls_wR_factor_ref 0.1174
_reflns_Friedel_coverage 0.000
_reflns_number_gt 11852
_reflns_number_total 14398
_reflns_threshold_expression 'I > 2\s(I)'
_cod_data_source_file c8sc02263a2.cif
_cod_data_source_block gac269_3_sq
_cod_depositor_comments 'Adding full bibliography for 1549671--1549673.cif.'
_cod_original_cell_volume 3983.81(18)
_cod_database_code 1549671
_shelx_shelxl_version_number 2016/6
_chemical_oxdiff_formula 'Cu4 C100 H48 O25 N4'
_shelx_space_group_comment
;
The symmetry employed for this shelxl refinement is uniquely defined
by the following loop, which should always be used as a source of
symmetry information in preference to the above space-group names.
They are only intended as comments.
;
_shelx_estimated_absorpt_t_max 0.945
_shelx_estimated_absorpt_t_min 0.919
_reflns_odcompleteness_completeness 98.70
_reflns_odcompleteness_iscentric 1
_reflns_odcompleteness_theta 25.30
_olex2_refinement_description
;
1. Fixed Uiso
 At 1.2 times of:
  All C(H) groups, All C(H,H) groups
 At 1.5 times of:
  All C(H,H,H) groups, All O(H,H) groups
2. Restrained distances
 C46-C47
 1.38 with sigma of 0.02
 C47-C48
 1.38 with sigma of 0.02
 C48-C49
 1.38 with sigma of 0.02
 C461-C471
 1.38 with sigma of 0.02
 C471-C481
 1.38 with sigma of 0.02
 C481-C491
 1.38 with sigma of 0.02
 C491-C50
 1.38 with sigma of 0.02
 C44-C45B
 1.16 with sigma of 0.02
 C45B-C46
 1.46 with sigma of 0.02
 C491-C501
 1.38 with sigma of 0.02
 C501-C52
 1.48 with sigma of 0.02
 C49-C50
 1.38 with sigma of 0.02
 C51B-C50
 1.38 with sigma of 0.02
 C50-C52
 1.48 with sigma of 0.02
 C46-C51A
 1.38 with sigma of 0.02
 C51A-C50
 1.38 with sigma of 0.02
 C51B-C501
 1.38 with sigma of 0.02
 C461-C51B
 1.38 with sigma of 0.02
 C45B-C461
 1.45 with sigma of 0.02
 C45A-C46
 1.45 with sigma of 0.02
 C44-C45A
 1.16 with sigma of 0.02
 C45B-C44
 1.16 with sigma of 0.02
 C2D-N1D
 1.45 with sigma of 0.02
 N1D-C3D
 1.48 with sigma of 0.02
3. Rigid bond restraints
 C44, C45B
 with sigma for 1-2 distances of 0.01 and sigma for 1-3 distances of 0.01
4. Uiso/Uaniso restraints and constraints
C44 \\sim C45B: within 2A with sigma of 0.04 and sigma for terminal atoms of
0.08
Uanis(C49) = Uanis(C491)
Uanis(C48) = Uanis(C481)
Uanis(C471) = Uanis(C47)
Uanis(C461) = Uanis(C46)
Uanis(C501) = Uanis(C50)
Uanis(C51B) = Uanis(C51A)
Uanis(C45A) = Uanis(C45B)
5. Others
 Sof(C51B)=Sof(H51B)=Sof(C45B)=Sof(C491)=Sof(H491)=Sof(C461)=Sof(C471)=
 Sof(H471)=Sof(C481)=Sof(H481)=Sof(C501)=1-FVAR(1)
 Sof(C50)=Sof(C46)=Sof(C48)=Sof(H48)=Sof(C47)=Sof(H47)=Sof(C49)=Sof(H49)=
 Sof(C51A)=Sof(H51A)=Sof(C45A)=FVAR(1)
6.a Rotating group:
 O1S(H1SA,H1SB)
6.b Secondary CH2 refined with riding coordinates:
 C2(H2A,H2B), C28(H28A,H28B)
6.c Aromatic/amide H refined with riding coordinates:
 C34(H34), C42(H42), C16(H16), C30(H30), C14(H14), C25(H25), C38(H38),
 C40(H40), C4(H4), C12(H12), C23(H23), C51B(H51B), C8(H8), C22(H22), C21(H21),
 C13(H13), C32(H32), C39(H39), C6(H6), C48(H48), C47(H47), C49(H49), C491(H491),
  C471(H471), C481(H481), C51A(H51A), C1D(H1D)
6.d Idealised Me refined as rotating group:
 C27(H27A,H27B,H27C), C1(H1A,H1B,H1C), C3D(H3DA,H3DB,H3DC), C2D(H2DA,H2DB,H2DC)
;
_olex2_submission_special_instructions 'No special instructions were received'
_oxdiff_exptl_absorpt_empirical_details
;
Empirical correction (ABSPACK) includes:
- Absorption correction using spherical harmonics
- Frame scaling
;
_oxdiff_exptl_absorpt_empirical_full_max 1.613
_oxdiff_exptl_absorpt_empirical_full_min 0.609

loop_
_space_group_symop_operation_xyz
'x, y, z'
'-x, -y, -z'

loop_
_atom_site_label
_atom_site_type_symbol
_atom_site_fract_x
_atom_site_fract_y
_atom_site_fract_z
_atom_site_U_iso_or_equiv
_atom_site_adp_type
_atom_site_occupancy
_atom_site_site_symmetry_order
_atom_site_calc_flag
_atom_site_refinement_flags_posn
_atom_site_refinement_flags_adp
_atom_site_refinement_flags_occupancy
_atom_site_disorder_assembly
_atom_site_disorder_group
Cu1 Cu 0.74633(2) -0.17654(2) 0.82356(2) 0.02288(8) Uani 1 1 d . . . . .
Cu2 Cu 1.15945(2) 0.10571(2) 0.28730(2) 0.02468(8) Uani 1 1 d . . . . .
O6 O 0.48901(11) 0.12406(11) -0.02290(10) 0.0315(4) Uani 1 1 d . . . . .
O7 O 1.18111(10) 0.17372(11) 0.09300(9) 0.0302(3) Uani 1 1 d . . . . .
O3 O 0.73224(11) 0.01828(10) 0.69105(10) 0.0319(4) Uani 1 1 d . . . . .
O2 O 0.65056(10) -0.04051(10) 0.78420(9) 0.0290(3) Uani 1 1 d . . . . .
O1D O 0.67288(11) -0.24700(11) 0.90598(10) 0.0285(3) Uani 1 1 d . . . . .
O8 O 1.09693(10) 0.12038(11) 0.18675(10) 0.0303(3) Uani 1 1 d . . . . .
O1 O 0.36597(12) 0.77450(11) 0.19339(10) 0.0398(4) Uani 1 1 d . . . . .
O5 O 1.06687(11) 0.24210(11) 0.24994(10) 0.0333(4) Uani 1 1 d . . . . .
O10 O 0.76466(11) -0.10394(12) 0.62815(10) 0.0341(4) Uani 1 1 d . . . . .
O4 O 1.14555(12) 0.30080(11) 0.15272(11) 0.0400(4) Uani 1 1 d . . . . .
O9 O 0.68646(12) -0.16581(13) 0.72351(10) 0.0386(4) Uani 1 1 d . . . . .
C34 C 0.55157(17) 0.05550(17) 0.12736(15) 0.0323(5) Uani 1 1 d . . . . .
H34 H 0.496009 0.051158 0.143773 0.039 Uiso 1 1 calc R . . . .
C29 C 0.55829(16) 0.09199(16) 0.04225(15) 0.0308(5) Uani 1 1 d . . . . .
C17 C 0.66130(15) 0.02804(15) 0.72469(13) 0.0259(5) Uani 1 1 d . . . . .
C41 C 1.06310(15) 0.14749(15) 0.04929(14) 0.0289(5) Uani 1 1 d . . . . .
O1S O 1.08550(15) 0.03622(16) 0.36891(13) 0.0632(6) Uani 1 1 d . . . . .
H1SA H 1.081526 0.025586 0.420950 0.095 Uiso 1 1 d GR . . . .
H1SB H 1.052461 0.011751 0.359178 0.095 Uiso 1 1 d GR . . . .
C15 C 0.58099(15) 0.12988(15) 0.68853(14) 0.0279(5) Uani 1 1 d . . . . .
C37 C 0.93819(17) 0.12142(19) 0.01098(16) 0.0377(6) Uani 1 1 d . . . . .
C43 C 1.11801(14) 0.14725(14) 0.11442(14) 0.0271(5) Uani 1 1 d . . . . .
C42 C 0.99059(16) 0.12207(17) 0.07004(15) 0.0326(5) Uani 1 1 d . . . . .
H42 H 0.976858 0.105036 0.125069 0.039 Uiso 1 1 calc R . . . .
C2 C 0.28011(16) 0.79892(17) 0.22535(16) 0.0355(5) Uani 1 1 d . . . . .
H2A H 0.294718 0.784679 0.284250 0.043 Uiso 1 1 calc R . . . .
H2B H 0.249638 0.760586 0.225711 0.043 Uiso 1 1 calc R . . . .
C28 C 0.40625(15) 0.11080(17) -0.00219(15) 0.0307(5) Uani 1 1 d . . . . .
H28A H 0.372053 0.145575 0.027794 0.037 Uiso 1 1 calc R . . . .
H28B H 0.425488 0.040641 0.034902 0.037 Uiso 1 1 calc R . . . .
C16 C 0.58373(16) 0.20538(16) 0.61413(15) 0.0311(5) Uani 1 1 d . . . . .
H16 H 0.638420 0.192486 0.590038 0.037 Uiso 1 1 calc R . . . .
C30 C 0.63935(17) 0.10017(18) 0.01792(15) 0.0362(5) Uani 1 1 d . . . . .
H30 H 0.643463 0.125266 -0.040281 0.043 Uiso 1 1 calc R . . . .
C27 C 0.34367(16) 0.15258(18) -0.08602(16) 0.0353(5) Uani 1 1 d . . . . .
H27A H 0.322273 0.222767 -0.120588 0.053 Uiso 1 1 calc GR . . . .
H27B H 0.288111 0.141881 -0.075509 0.053 Uiso 1 1 calc GR . . . .
H27C H 0.379911 0.120267 -0.116505 0.053 Uiso 1 1 calc GR . . . .
C33 C 0.62783(19) 0.0252(2) 0.18872(16) 0.0407(6) Uani 1 1 d . . . . .
C1 C 0.21501(17) 0.90642(17) 0.16638(16) 0.0379(6) Uani 1 1 d . . . . .
H1A H 0.247100 0.943205 0.164921 0.057 Uiso 1 1 calc GR . . . .
H1B H 0.156314 0.926972 0.187025 0.057 Uiso 1 1 calc GR . . . .
H1C H 0.199251 0.919027 0.108838 0.057 Uiso 1 1 calc GR . . . .
C24 C 1.00156(18) 0.41329(17) 0.16017(15) 0.0371(6) Uani 1 1 d . . . . .
C14 C 0.50139(17) 0.14971(17) 0.72430(15) 0.0364(6) Uani 1 1 d . . . . .
H14 H 0.499801 0.099201 0.775615 0.044 Uiso 1 1 calc R . . . .
C36 C 0.86116(18) 0.0991(2) 0.03304(16) 0.0429(6) Uani 1 1 d . . . . .
C11 C 0.50657(18) 0.29929(17) 0.57533(16) 0.0387(6) Uani 1 1 d . . . . .
C26 C 1.07729(16) 0.31112(16) 0.19030(14) 0.0328(5) Uani 1 1 d . . . . .
C52 C 0.70438(18) -0.13368(18) 0.65015(15) 0.0357(5) Uani 1 1 d D . . . .
C31 C 0.71398(18) 0.0716(2) 0.07874(16) 0.0406(6) Uani 1 1 d . . . . .
C25 C 0.92119(18) 0.43120(17) 0.19517(16) 0.0395(6) Uani 1 1 d . . . . .
H25 H 0.915875 0.378256 0.240630 0.047 Uiso 1 1 calc R . . . .
C3 C 0.44069(18) 0.68268(17) 0.24125(16) 0.0405(6) Uani 1 1 d . . . . .
C10 C 0.51003(18) 0.37664(17) 0.49868(17) 0.0433(6) Uani 1 1 d . . . . .
C38 C 0.96068(19) 0.1436(2) -0.06895(17) 0.0476(7) Uani 1 1 d . . . . .
H38 H 0.926385 0.141829 -0.109247 0.057 Uiso 1 1 calc R . . . .
C44 C 0.6222(2) -0.0145(2) 0.27733(17) 0.0503(7) Uani 1 1 d D U . . .
C40 C 1.08373(17) 0.17104(19) -0.03090(16) 0.0386(6) Uani 1 1 d . . . . .
H40 H 1.132404 0.189196 -0.045829 0.046 Uiso 1 1 calc R . . . .
C4 C 0.43612(19) 0.60839(17) 0.31410(17) 0.0447(7) Uani 1 1 d . . . . .
H4 H 0.378126 0.619256 0.333236 0.054 Uiso 1 1 calc R . . . .
C12 C 0.42628(19) 0.31698(18) 0.61124(18) 0.0497(7) Uani 1 1 d . . . . .
H12 H 0.372630 0.380424 0.584475 0.060 Uiso 1 1 calc R . . . .
C23 C 1.0095(2) 0.49169(18) 0.09435(17) 0.0475(7) Uani 1 1 d . . . . .
H23 H 1.064860 0.480331 0.071133 0.057 Uiso 1 1 calc R . . . .
C7 C 0.60581(19) 0.57557(18) 0.25662(17) 0.0454(7) Uani 1 1 d . . . . .
C35 C 0.79462(19) 0.0854(2) 0.05346(16) 0.0447(6) Uani 1 1 d . . . . .
C51B C 0.6754(8) -0.1111(7) 0.5053(7) 0.0297(15) Uani 0.452(3) 1 d D . P A 2
H51B H 0.714978 -0.081018 0.488700 0.036 Uiso 0.452(3) 1 calc R . P A 2
C8 C 0.52469(18) 0.66681(17) 0.21164(16) 0.0419(6) Uani 1 1 d . . . . .
H8 H 0.526858 0.717756 0.161113 0.050 Uiso 1 1 calc R . . . .
C18 C 0.6933(2) 0.55915(18) 0.22580(18) 0.0485(7) Uani 1 1 d . . . . .
C22 C 0.9366(2) 0.58576(18) 0.06309(17) 0.0509(7) Uani 1 1 d . . . . .
H22 H 0.941939 0.638685 0.017668 0.061 Uiso 1 1 calc R . . . .
C20 C 0.84829(19) 0.52672(18) 0.16371(17) 0.0436(6) Uani 1 1 d . . . . .
C21 C 0.8565(2) 0.60419(18) 0.09648(17) 0.0487(7) Uani 1 1 d . . . . .
H21 H 0.806768 0.669324 0.074009 0.058 Uiso 1 1 calc R . . . .
C19 C 0.7641(2) 0.54444(18) 0.19913(18) 0.0498(7) Uani 1 1 d . . . . .
C13 C 0.42472(19) 0.24270(19) 0.68530(18) 0.0486(7) Uani 1 1 d . . . . .
H13 H 0.370318 0.255645 0.709748 0.058 Uiso 1 1 calc R . . . .
C32 C 0.7085(2) 0.0332(2) 0.16469(17) 0.0469(7) Uani 1 1 d . . . . .
H32 H 0.759777 0.012649 0.206503 0.056 Uiso 1 1 calc R . . . .
C39 C 1.0332(2) 0.1681(2) -0.08929(18) 0.0515(7) Uani 1 1 d . . . . .
H39 H 1.048510 0.182967 -0.143600 0.062 Uiso 1 1 calc R . . . .
C9 C 0.51435(19) 0.43969(18) 0.43575(18) 0.0470(7) Uani 1 1 d . . . . .
C50 C 0.6347(4) -0.1121(4) 0.5779(4) 0.0332(12) Uani 0.548(3) 1 d D . P A 1
C6 C 0.60245(19) 0.50059(17) 0.33020(17) 0.0476(7) Uani 1 1 d . . . . .
H6 H 0.657629 0.438459 0.360421 0.057 Uiso 1 1 calc R . . . .
C5 C 0.51834(19) 0.51668(17) 0.35942(17) 0.0449(7) Uani 1 1 d . . . . .
C45B C 0.6333(9) -0.0668(6) 0.3538(6) 0.0384(16) Uani 0.452(3) 1 d D U P A 2
C46 C 0.5919(4) -0.0657(4) 0.4315(4) 0.0389(11) Uani 0.548(3) 1 d D . P A 1
C48 C 0.4961(5) -0.1121(6) 0.5296(4) 0.0767(18) Uani 0.548(3) 1 d D . P A 1
H48 H 0.442485 -0.122680 0.541223 0.092 Uiso 0.548(3) 1 calc R . P A 1
C47 C 0.5132(5) -0.0811(5) 0.4484(3) 0.0606(13) Uani 0.548(3) 1 d D . P A 1
H47 H 0.471708 -0.070422 0.404335 0.073 Uiso 0.548(3) 1 calc R . P A 1
C49 C 0.5557(4) -0.1279(5) 0.5937(3) 0.0516(11) Uani 0.548(3) 1 d D . P A 1
H49 H 0.543285 -0.149771 0.649424 0.062 Uiso 0.548(3) 1 calc R . P A 1
C491 C 0.6130(5) -0.2013(6) 0.6154(4) 0.0516(11) Uani 0.452(3) 1 d D . P A 2
H491 H 0.607005 -0.229788 0.673066 0.062 Uiso 0.452(3) 1 calc R . P A 2
C461 C 0.6283(5) -0.1146(5) 0.4456(5) 0.0389(11) Uani 0.452(3) 1 d D . P A 2
C471 C 0.5758(6) -0.1647(6) 0.4726(4) 0.0606(13) Uani 0.452(3) 1 d D . P A 2
H471 H 0.543697 -0.168315 0.432413 0.073 Uiso 0.452(3) 1 calc R . P A 2
C481 C 0.5695(6) -0.2095(8) 0.5576(4) 0.0767(18) Uani 0.452(3) 1 d D . P A 2
H481 H 0.535463 -0.245500 0.575581 0.092 Uiso 0.452(3) 1 calc R . P A 2
C501 C 0.6654(6) -0.1518(5) 0.5902(6) 0.0332(12) Uani 0.452(3) 1 d D . P A 2
C51A C 0.6510(6) -0.0795(5) 0.4961(6) 0.0297(15) Uani 0.548(3) 1 d D . P A 1
H51A H 0.703194 -0.066505 0.483940 0.036 Uiso 0.548(3) 1 calc R . P A 1
C45A C 0.6064(7) -0.0321(5) 0.3470(5) 0.0384(16) Uani 0.548(3) 1 d D . P A 1
N1D N 0.5675(2) -0.3037(2) 0.92885(17) 0.0615(7) Uani 1 1 d D . . . .
C1D C 0.6118(2) -0.2571(2) 0.88055(19) 0.0520(7) Uani 1 1 d . . . . .
H1D H 0.594144 -0.228974 0.820693 0.062 Uiso 1 1 calc R . . . .
C3D C 0.5830(3) -0.3417(3) 1.0174(2) 0.0873(13) Uani 1 1 d D . . . .
H3DA H 0.602037 -0.411411 1.046931 0.131 Uiso 1 1 calc GR . . . .
H3DB H 0.524058 -0.307315 1.031899 0.131 Uiso 1 1 calc GR . . . .
H3DC H 0.633622 -0.332712 1.035097 0.131 Uiso 1 1 calc GR . . . .
C2D C 0.4853(4) -0.3027(5) 0.8920(3) 0.138(2) Uani 1 1 d D . . . .
H2DA H 0.428810 -0.272971 0.911623 0.207 Uiso 1 1 calc GR . . . .
H2DB H 0.500058 -0.369805 0.910456 0.207 Uiso 1 1 calc GR . . . .
H2DC H 0.472701 -0.264796 0.829616 0.207 Uiso 1 1 calc GR . . . .

loop_
_atom_site_aniso_label
_atom_site_aniso_U_11
_atom_site_aniso_U_22
_atom_site_aniso_U_33
_atom_site_aniso_U_23
_atom_site_aniso_U_13
_atom_site_aniso_U_12
Cu1 0.02160(14) 0.02105(13) 0.02001(14) -0.00520(11) 0.00418(10) -0.01132(11)
Cu2 0.02050(14) 0.02352(14) 0.02091(15) -0.00407(11) 0.00355(11) -0.01136(11)
O6 0.0283(8) 0.0408(9) 0.0285(8) -0.0134(7) 0.0080(7) -0.0237(7)
O7 0.0239(8) 0.0325(8) 0.0252(8) -0.0054(7) -0.0011(6) -0.0163(7)
O3 0.0254(8) 0.0226(7) 0.0345(9) -0.0049(7) 0.0045(7) -0.0117(6)
O2 0.0260(8) 0.0215(7) 0.0268(8) -0.0035(6) 0.0020(6) -0.0109(6)
O1D 0.0325(8) 0.0290(8) 0.0283(8) -0.0125(7) 0.0092(7) -0.0206(7)
O8 0.0242(8) 0.0332(8) 0.0287(9) -0.0102(7) 0.0035(7) -0.0158(7)
O1 0.0347(9) 0.0231(8) 0.0333(9) -0.0031(7) 0.0086(7) -0.0043(7)
O5 0.0309(8) 0.0275(8) 0.0305(9) -0.0103(7) 0.0122(7) -0.0107(7)
O10 0.0364(9) 0.0453(10) 0.0223(8) -0.0135(7) 0.0072(7) -0.0249(8)
O4 0.0374(9) 0.0261(8) 0.0385(10) -0.0096(7) 0.0188(8) -0.0094(7)
O9 0.0495(10) 0.0593(11) 0.0264(9) -0.0236(8) 0.0171(8) -0.0396(9)
C34 0.0375(13) 0.0394(13) 0.0306(13) -0.0170(11) 0.0135(10) -0.0279(11)
C29 0.0313(12) 0.0343(12) 0.0301(13) -0.0132(10) 0.0056(10) -0.0219(10)
C17 0.0233(11) 0.0262(11) 0.0232(11) -0.0071(9) -0.0031(9) -0.0134(9)
C41 0.0189(10) 0.0254(11) 0.0293(12) -0.0063(9) -0.0017(9) -0.0084(9)
O1S 0.0567(13) 0.0746(15) 0.0471(12) -0.0089(11) 0.0188(11) -0.0476(12)
C15 0.0270(11) 0.0226(11) 0.0254(12) -0.0057(9) -0.0009(9) -0.0117(9)
C37 0.0271(12) 0.0468(14) 0.0336(14) -0.0121(12) 0.0017(10) -0.0221(11)
C43 0.0177(10) 0.0180(10) 0.0311(12) -0.0048(9) -0.0008(9) -0.0055(8)
C42 0.0256(11) 0.0335(12) 0.0286(12) -0.0076(10) 0.0022(10) -0.0150(10)
C2 0.0297(12) 0.0301(12) 0.0324(13) -0.0111(10) 0.0032(10) -0.0082(10)
C28 0.0253(11) 0.0367(12) 0.0386(13) -0.0209(11) 0.0132(10) -0.0201(10)
C16 0.0269(11) 0.0257(11) 0.0303(12) -0.0067(10) 0.0036(10) -0.0125(9)
C30 0.0395(14) 0.0481(14) 0.0259(12) -0.0147(11) 0.0097(11) -0.0297(12)
C27 0.0238(11) 0.0403(13) 0.0424(14) -0.0209(12) 0.0081(10) -0.0160(10)
C33 0.0495(15) 0.0584(16) 0.0300(13) -0.0220(12) 0.0119(12) -0.0390(14)
C1 0.0313(13) 0.0321(12) 0.0364(14) -0.0150(11) -0.0040(11) -0.0062(10)
C24 0.0385(13) 0.0294(12) 0.0294(13) -0.0112(10) 0.0117(11) -0.0099(11)
C14 0.0367(13) 0.0272(12) 0.0296(13) -0.0042(10) 0.0060(11) -0.0144(10)
C36 0.0380(14) 0.0627(17) 0.0308(14) -0.0173(13) 0.0032(11) -0.0333(13)
C11 0.0373(13) 0.0258(12) 0.0333(13) -0.0037(10) 0.0065(11) -0.0121(10)
C26 0.0324(12) 0.0305(12) 0.0270(12) -0.0110(10) 0.0087(10) -0.0125(10)
C52 0.0428(14) 0.0454(14) 0.0287(13) -0.0193(11) 0.0128(11) -0.0287(12)
C31 0.0389(14) 0.0592(16) 0.0330(14) -0.0193(12) 0.0084(11) -0.0354(13)
C25 0.0395(14) 0.0270(12) 0.0357(14) -0.0102(11) 0.0138(11) -0.0100(11)
C3 0.0363(13) 0.0242(12) 0.0349(14) -0.0046(10) 0.0091(11) -0.0056(10)
C10 0.0354(14) 0.0251(12) 0.0406(15) -0.0036(11) 0.0066(12) -0.0064(10)
C38 0.0411(15) 0.074(2) 0.0388(15) -0.0276(14) 0.0091(12) -0.0379(15)
C44 0.0581(18) 0.085(2) 0.0350(15) -0.0330(15) 0.0163(13) -0.0528(17)
C40 0.0277(12) 0.0500(15) 0.0385(14) -0.0183(12) 0.0087(11) -0.0237(11)
C4 0.0394(14) 0.0267(12) 0.0398(15) -0.0038(11) 0.0151(12) -0.0088(11)
C12 0.0387(14) 0.0245(12) 0.0484(16) -0.0020(12) 0.0106(13) -0.0044(11)
C23 0.0501(16) 0.0337(13) 0.0381(15) -0.0116(12) 0.0224(13) -0.0123(12)
C7 0.0420(14) 0.0271(12) 0.0433(15) -0.0094(11) 0.0181(12) -0.0080(11)
C35 0.0446(15) 0.0676(18) 0.0309(14) -0.0209(13) 0.0051(12) -0.0381(14)
C51B 0.031(5) 0.030(5) 0.028(2) -0.014(4) 0.006(3) -0.015(4)
C8 0.0424(14) 0.0253(12) 0.0350(14) -0.0056(11) 0.0148(12) -0.0096(11)
C18 0.0438(15) 0.0262(12) 0.0435(16) -0.0064(12) 0.0143(13) -0.0048(11)
C22 0.0580(17) 0.0265(13) 0.0408(15) -0.0064(12) 0.0231(14) -0.0116(12)
C20 0.0393(14) 0.0331(13) 0.0413(15) -0.0152(12) 0.0157(12) -0.0086(11)
C21 0.0484(16) 0.0257(12) 0.0430(15) -0.0099(12) 0.0144(13) -0.0037(11)
C19 0.0434(16) 0.0285(13) 0.0476(16) -0.0108(12) 0.0155(13) -0.0038(11)
C13 0.0393(14) 0.0349(14) 0.0481(16) -0.0108(12) 0.0191(13) -0.0114(12)
C32 0.0496(16) 0.0720(19) 0.0315(14) -0.0215(14) 0.0075(12) -0.0441(15)
C39 0.0496(16) 0.082(2) 0.0382(15) -0.0300(15) 0.0161(13) -0.0444(16)
C9 0.0392(14) 0.0260(12) 0.0454(16) -0.0043(12) 0.0121(12) -0.0076(11)
C50 0.039(4) 0.037(4) 0.029(2) -0.017(3) 0.010(3) -0.022(3)
C6 0.0409(15) 0.0213(12) 0.0447(16) -0.0033(11) 0.0125(12) -0.0020(11)
C5 0.0426(15) 0.0223(12) 0.0388(15) -0.0015(11) 0.0109(12) -0.0070(11)
C45B 0.038(5) 0.056(5) 0.039(2) -0.033(3) 0.013(3) -0.027(4)
C46 0.047(4) 0.052(4) 0.030(2) -0.023(3) 0.014(3) -0.031(3)
C48 0.096(4) 0.147(5) 0.040(3) -0.047(4) 0.030(3) -0.101(4)
C47 0.071(3) 0.105(4) 0.036(2) -0.037(3) 0.015(2) -0.065(3)
C49 0.059(3) 0.089(3) 0.028(2) -0.029(3) 0.017(2) -0.053(3)
C491 0.059(3) 0.089(3) 0.028(2) -0.029(3) 0.017(2) -0.053(3)
C461 0.047(4) 0.052(4) 0.030(2) -0.023(3) 0.014(3) -0.031(3)
C471 0.071(3) 0.105(4) 0.036(2) -0.037(3) 0.015(2) -0.065(3)
C481 0.096(4) 0.147(5) 0.040(3) -0.047(4) 0.030(3) -0.101(4)
C501 0.039(4) 0.037(4) 0.029(2) -0.017(3) 0.010(3) -0.022(3)
C51A 0.031(5) 0.030(5) 0.028(2) -0.014(4) 0.006(3) -0.015(4)
C45A 0.038(5) 0.056(5) 0.039(2) -0.033(3) 0.013(3) -0.027(4)
N1D 0.0741(18) 0.0879(19) 0.0623(17) -0.0427(15) 0.0356(14) -0.0662(17)
C1D 0.0628(19) 0.0676(19) 0.0399(16) -0.0260(15) 0.0223(14) -0.0444(17)
C3D 0.149(4) 0.108(3) 0.070(2) -0.052(2) 0.066(3) -0.108(3)
C2D 0.145(5) 0.222(7) 0.121(4) -0.081(4) 0.053(4) -0.155(5)

loop_
_atom_type_symbol
_atom_type_description
_atom_type_scat_dispersion_real
_atom_type_scat_dispersion_imag
_atom_type_scat_source
C C 0.0033 0.0016 'International Tables Vol C Tables 4.2.6.8 and 6.1.1.4'
H H 0.0000 0.0000 'International Tables Vol C Tables 4.2.6.8 and 6.1.1.4'
Cu Cu 0.3201 1.2651 'International Tables Vol C Tables 4.2.6.8 and 6.1.1.4'
N N 0.0061 0.0033 'International Tables Vol C Tables 4.2.6.8 and 6.1.1.4'
O O 0.0106 0.0060 'International Tables Vol C Tables 4.2.6.8 and 6.1.1.4'

loop_
_geom_angle_atom_site_label_1
_geom_angle_atom_site_label_2
_geom_angle_atom_site_label_3
_geom_angle
_geom_angle_site_symmetry_1
_geom_angle_site_symmetry_3
O7 Cu1 Cu2 87.25(4) 2_756 2_756
O7 Cu1 O1D 98.90(6) 2_756 .
O7 Cu1 O9 168.38(6) 2_756 .
O2 Cu1 Cu2 87.20(4) . 2_756
O2 Cu1 O7 89.28(6) . 2_756
O2 Cu1 O1D 98.22(6) . .
O2 Cu1 O9 88.92(7) . .
O1D Cu1 Cu2 171.80(4) . 2_756
O4 Cu1 Cu2 81.89(5) 2_756 2_756
O4 Cu1 O7 89.88(7) 2_756 2_756
O4 Cu1 O2 169.09(6) 2_756 .
O4 Cu1 O1D 92.66(6) 2_756 .
O4 Cu1 O9 89.71(8) 2_756 .
O9 Cu1 Cu2 81.19(5) . 2_756
O9 Cu1 O1D 92.72(6) . .
O3 Cu2 Cu1 81.22(4) 2_756 2_756
O3 Cu2 O10 88.68(7) 2_756 2_756
O3 Cu2 O1S 93.51(8) 2_756 .
O8 Cu2 Cu1 81.20(4) . 2_756
O8 Cu2 O3 90.56(7) . 2_756
O8 Cu2 O5 88.96(7) . .
O8 Cu2 O10 168.41(6) . 2_756
O8 Cu2 O1S 92.68(7) . .
O5 Cu2 Cu1 86.58(4) . 2_756
O5 Cu2 O3 167.72(6) . 2_756
O5 Cu2 O10 89.34(7) . 2_756
O5 Cu2 O1S 98.77(8) . .
O10 Cu2 Cu1 87.25(4) 2_756 2_756
O10 Cu2 O1S 98.92(8) 2_756 .
O1S Cu2 Cu1 171.83(7) . 2_756
C29 O6 C28 118.35(17) . .
C43 O7 Cu1 119.20(15) . 2_756
C17 O3 Cu2 126.38(13) . 2_756
C17 O2 Cu1 119.10(14) . .
C1D O1D Cu1 123.02(17) . .
C43 O8 Cu2 126.70(14) . .
C3 O1 C2 117.85(18) . .
C26 O5 Cu2 119.91(14) . .
C52 O10 Cu2 119.44(15) . 2_756
C26 O4 Cu1 126.11(15) . 2_756
C52 O9 Cu1 126.27(15) . .
C29 C34 C33 119.3(2) . .
O6 C29 C34 124.7(2) . .
O6 C29 C30 115.0(2) . .
C34 C29 C30 120.3(2) . .
O3 C17 O2 125.8(2) . .
O3 C17 C15 116.54(18) . .
O2 C17 C15 117.57(19) . .
C42 C41 C43 119.3(2) . .
C40 C41 C43 121.36(19) . .
C40 C41 C42 119.4(2) . .
C16 C15 C17 119.0(2) . .
C14 C15 C17 121.30(19) . .
C14 C15 C16 119.6(2) . .
C42 C37 C36 119.3(2) . .
C42 C37 C38 119.4(2) . .
C38 C37 C36 121.3(2) . .
O7 C43 C41 117.9(2) . .
O8 C43 O7 125.5(2) . .
O8 C43 C41 116.61(18) . .
C37 C42 C41 120.7(2) . .
O1 C2 C1 106.59(19) . .
O6 C28 C27 106.01(18) . .
C11 C16 C15 120.2(2) . .
C31 C30 C29 120.2(2) . .
C34 C33 C44 119.6(2) . .
C32 C33 C34 120.5(2) . .
C32 C33 C44 119.9(2) . .
C25 C24 C26 120.5(2) . .
C25 C24 C23 119.4(2) . .
C23 C24 C26 120.0(2) . .
C13 C14 C15 120.1(2) . .
C35 C36 C37 175.2(3) . .
C16 C11 C10 119.8(2) . .
C16 C11 C12 119.2(2) . .
C12 C11 C10 120.9(2) . .
O5 C26 C24 117.8(2) . .
O4 C26 O5 125.4(2) . .
O4 C26 C24 116.7(2) . .
O10 C52 O9 125.8(2) . .
O10 C52 C50 116.5(3) . .
O10 C52 C501 116.7(4) . .
O9 C52 C50 116.7(3) . .
O9 C52 C501 116.2(4) . .
C30 C31 C35 120.4(2) . .
C30 C31 C32 119.9(2) . .
C32 C31 C35 119.7(2) . .
C24 C25 C20 120.2(2) . .
O1 C3 C4 124.2(2) . .
O1 C3 C8 115.1(2) . .
C4 C3 C8 120.8(2) . .
C9 C10 C11 179.0(3) . .
C39 C38 C37 119.8(2) . .
C45B C44 C33 165.6(5) . .
C45A C44 C33 169.2(4) . .
C41 C40 C39 120.1(2) . .
C3 C4 C5 119.3(2) . .
C13 C12 C11 120.3(2) . .
C22 C23 C24 119.9(2) . .
C8 C7 C18 119.6(2) . .
C6 C7 C8 120.2(2) . .
C6 C7 C18 120.2(2) . .
C36 C35 C31 177.9(3) . .
C461 C51B C501 120.5(12) . .
C3 C8 C7 119.6(2) . .
C19 C18 C7 177.8(4) . .
C21 C22 C23 121.2(2) . .
C25 C20 C21 119.5(2) . .
C25 C20 C19 119.9(2) . .
C21 C20 C19 120.6(2) . .
C22 C21 C20 119.7(2) . .
C18 C19 C20 177.5(3) . .
C12 C13 C14 120.7(2) . .
C33 C32 C31 119.8(2) . .
C38 C39 C40 120.6(3) . .
C10 C9 C5 179.3(3) . .
C49 C50 C52 121.0(5) . .
C51A C50 C52 120.2(6) . .
C51A C50 C49 118.7(7) . .
C5 C6 C7 120.0(2) . .
C4 C5 C9 119.6(2) . .
C6 C5 C4 120.1(2) . .
C6 C5 C9 120.3(2) . .
C44 C45B C461 168.5(8) . .
C47 C46 C45A 118.1(7) . .
C51A C46 C47 119.7(7) . .
C51A C46 C45A 122.1(8) . .
C49 C48 C47 120.7(5) . .
C48 C47 C46 119.6(5) . .
C48 C49 C50 120.6(5) . .
C481 C491 C501 120.5(6) . .
C51B C461 C45B 121.5(9) . .
C51B C461 C471 118.6(8) . .
C471 C461 C45B 119.9(8) . .
C481 C471 C461 121.1(6) . .
C491 C481 C471 119.5(6) . .
C51B C501 C52 119.4(8) . .
C491 C501 C52 120.8(7) . .
C491 C501 C51B 119.6(9) . .
C50 C51A C46 120.7(9) . .
C44 C45A C46 172.3(7) . .
C1D N1D C3D 121.9(3) . .
C1D N1D C2D 122.0(3) . .
C3D N1D C2D 115.1(3) . .
O1D C1D N1D 125.5(3) . .

loop_
_geom_bond_atom_site_label_1
_geom_bond_atom_site_label_2
_geom_bond_distance
_geom_bond_site_symmetry_2
Cu1 Cu2 2.6398(3) 2_756
Cu1 O7 1.9737(15) 2_756
Cu1 O2 1.9680(15) .
Cu1 O1D 2.1392(14) .
Cu1 O4 1.9592(16) 2_756
Cu1 O9 1.9759(16) .
Cu2 O3 1.9682(15) 2_756
Cu2 O8 1.9665(15) .
Cu2 O5 1.9677(15) .
Cu2 O10 1.9718(16) 2_756
Cu2 O1S 2.1309(18) .
O6 C29 1.363(3) .
O6 C28 1.448(2) .
O7 C43 1.265(2) .
O3 C17 1.254(3) .
O2 C17 1.266(3) .
O1D C1D 1.207(3) .
O8 C43 1.263(3) .
O1 C2 1.440(3) .
O1 C3 1.364(3) .
O5 C26 1.270(3) .
O10 C52 1.257(3) .
O4 C26 1.259(3) .
O9 C52 1.262(3) .
C34 C29 1.392(3) .
C34 C33 1.405(3) .
C29 C30 1.399(3) .
C17 C15 1.497(3) .
C41 C43 1.496(3) .
C41 C42 1.396(3) .
C41 C40 1.390(3) .
C15 C16 1.400(3) .
C15 C14 1.391(3) .
C37 C42 1.392(3) .
C37 C36 1.439(3) .
C37 C38 1.398(4) .
C2 C1 1.507(3) .
C28 C27 1.506(3) .
C16 C11 1.393(3) .
C30 C31 1.392(3) .
C33 C44 1.444(4) .
C33 C32 1.391(3) .
C24 C26 1.493(3) .
C24 C25 1.391(3) .
C24 C23 1.396(3) .
C14 C13 1.380(3) .
C36 C35 1.200(3) .
C11 C10 1.443(3) .
C11 C12 1.399(4) .
C52 C50 1.540(7) .
C52 C501 1.495(9) .
C31 C35 1.434(3) .
C31 C32 1.400(4) .
C25 C20 1.397(3) .
C3 C4 1.387(3) .
C3 C8 1.391(3) .
C10 C9 1.191(4) .
C38 C39 1.388(4) .
C44 C45B 1.219(9) .
C44 C45A 1.203(8) .
C40 C39 1.390(4) .
C4 C5 1.409(3) .
C12 C13 1.378(4) .
C23 C22 1.381(4) .
C7 C8 1.396(3) .
C7 C18 1.448(4) .
C7 C6 1.392(3) .
C51B C461 1.382(13) .
C51B C501 1.405(13) .
C18 C19 1.187(4) .
C22 C21 1.373(4) .
C20 C21 1.398(4) .
C20 C19 1.445(4) .
C9 C5 1.440(3) .
C50 C49 1.399(8) .
C50 C51A 1.384(10) .
C6 C5 1.389(4) .
C45B C461 1.494(10) .
C46 C47 1.393(7) .
C46 C51A 1.392(10) .
C46 C45A 1.418(9) .
C48 C47 1.379(7) .
C48 C49 1.373(7) .
C491 C481 1.377(8) .
C491 C501 1.381(10) .
C461 C471 1.392(9) .
C471 C481 1.391(8) .
N1D C1D 1.319(3) .
N1D C3D 1.405(4) .
N1D C2D 1.483(5) .
